data_7033684
loop_
_publ_author_name
'Yu, Yanyan'
'Zhang, Lijuan'
'Zhou, Yunshan'
'Zuhra, Zareen'

_publ_section_title
;
 Two series of reactant's ratio-dependent lanthanide organic frameworks
 derived from nicotinic acid N-oxide and oxalate: synthesis, crystal
 structures and luminescence properties.
;
_journal_issue 10
_journal_name_full 'Dalton transactions (Cambridge, England : 2003)'
_journal_page_first 4601
_journal_page_last 4612
_journal_paper_doi 10.1039/c4dt03668a
_journal_volume 44
_journal_year 2015
_chemical_formula_sum 'C26 H20 N4 O18 Tb2'
_chemical_formula_weight 994.30
_chemical_name_systematic
; 
 ? 
;
_space_group_IT_number 2
_symmetry_cell_setting triclinic
_symmetry_space_group_name_Hall '-P 1'
_symmetry_space_group_name_H-M 'P -1'
_atom_sites_solution_hydrogens geom
_atom_sites_solution_primary direct
_atom_sites_solution_secondary difmap
_audit_creation_method SHELXL-97
_audit_update_record
;
2014-09-09 deposited with the CCDC.
2015-01-19 downloaded from the CCDC.
;
_cell_angle_alpha 101.508(5)
_cell_angle_beta 108.666(5)
_cell_angle_gamma 101.022(4)
_cell_formula_units_Z 1
_cell_length_a 8.2954(4)
_cell_length_b 9.7473(5)
_cell_length_c 9.8872(6)
_cell_measurement_reflns_used 3747
_cell_measurement_temperature 102.5
_cell_measurement_theta_max 29.3516
_cell_measurement_theta_min 2.9775
_cell_volume 713.62(8)
_computing_cell_refinement
;
CrysAlisPro, Agilent Technologies,
Version 1.171.35.11 (release 16-05-2011 CrysAlis171 .NET)
(compiled May 16 2011,17:55:39)
;
_computing_data_collection
;
CrysAlisPro, Agilent Technologies,
Version 1.171.35.11 (release 16-05-2011 CrysAlis171 .NET)
(compiled May 16 2011,17:55:39)
;
_computing_data_reduction
;
CrysAlisPro, Agilent Technologies,
Version 1.171.35.11 (release 16-05-2011 CrysAlis171 .NET)
(compiled May 16 2011,17:55:39)
;
_computing_structure_refinement 'SHELXL-97 (Sheldrick, 1997)'
_computing_structure_solution 'SHELXS-97 (Sheldrick, 1990)'
_diffrn_ambient_temperature 102.5
_diffrn_detector_area_resol_mean 16.0971
_diffrn_measured_fraction_theta_full 0.998
_diffrn_measured_fraction_theta_max 0.998
_diffrn_measurement_device_type 'Xcalibur, Eos, Gemini'
_diffrn_measurement_method '\w scans'
_diffrn_radiation_monochromator graphite
_diffrn_radiation_source 'Enhance (Mo) X-ray Source'
_diffrn_radiation_type MoK\a
_diffrn_radiation_wavelength 0.71073
_diffrn_reflns_av_R_equivalents 0.0424
_diffrn_reflns_av_sigmaI/netI 0.0531
_diffrn_reflns_limit_h_max 10
_diffrn_reflns_limit_h_min -10
_diffrn_reflns_limit_k_max 8
_diffrn_reflns_limit_k_min -12
_diffrn_reflns_limit_l_max 11
_diffrn_reflns_limit_l_min -12
_diffrn_reflns_number 5412
_diffrn_reflns_theta_full 26.00
_diffrn_reflns_theta_max 26.00
_diffrn_reflns_theta_min 2.98
_exptl_absorpt_coefficient_mu 5.013
_exptl_absorpt_correction_T_max 0.6340
_exptl_absorpt_correction_T_min 0.4338
_exptl_absorpt_correction_type multi-scan
_exptl_crystal_colour colorless
_exptl_crystal_density_diffrn 2.314
_exptl_crystal_density_method 'not measured'
_exptl_crystal_description block
_exptl_crystal_F_000 478
_exptl_crystal_size_max 0.20
_exptl_crystal_size_mid 0.15
_exptl_crystal_size_min 0.10
_refine_diff_density_max 0.886
_refine_diff_density_min -1.579
_refine_diff_density_rms 0.176
_refine_ls_extinction_method none
_refine_ls_goodness_of_fit_ref 1.095
_refine_ls_hydrogen_treatment mixed
_refine_ls_matrix_type full
_refine_ls_number_parameters 226
_refine_ls_number_reflns 2800
_refine_ls_number_restraints 12
_refine_ls_restrained_S_all 1.094
_refine_ls_R_factor_all 0.0292
_refine_ls_R_factor_gt 0.0273
_refine_ls_shift/su_max 0.000
_refine_ls_shift/su_mean 0.000
_refine_ls_structure_factor_coef Fsqd
_refine_ls_weighting_details 'calc w=1/[\s^2^(Fo^2^)+(0.0255P)^2^+0.0000P] where P=(Fo^2^+2Fc^2^)/3'
_refine_ls_weighting_scheme calc
_refine_ls_wR_factor_gt 0.0637
_refine_ls_wR_factor_ref 0.0648
_reflns_number_gt 2650
_reflns_number_total 2800
_reflns_threshold_expression >2sigma(I)
_cod_data_source_file c4dt03668a2.cif
_cod_data_source_block 2327
_cod_depositor_comments 'Adding full bibliography for 7033683--7033684.cif.'
_cod_original_cell_volume 713.62(7)
_cod_database_code 7033684

loop_
_symmetry_equiv_pos_as_xyz
'x, y, z'
'-x, -y, -z'

loop_
_atom_site_label
_atom_site_type_symbol
_atom_site_fract_x
_atom_site_fract_y
_atom_site_fract_z
_atom_site_U_iso_or_equiv
_atom_site_adp_type
_atom_site_occupancy
_atom_site_symmetry_multiplicity
_atom_site_calc_flag
_atom_site_refinement_flags
Tb1 Tb 0.40030(2) 0.65347(2) 0.16755(2) 0.00500(8) Uani 1 1 d .
N1 N 0.2306(5) -0.0552(4) 0.1543(4) 0.0106(8) Uani 1 1 d .
N2 N 0.3661(5) 0.6693(4) 0.4936(4) 0.0070(8) Uani 1 1 d .
C1 C 0.4200(5) 0.2855(5) 0.0735(5) 0.0061(9) Uani 1 1 d U
C2 C 0.3286(5) 0.1840(5) 0.1391(5) 0.0072(9) Uani 1 1 d .
C3 C 0.2660(6) 0.2377(5) 0.2481(5) 0.0107(10) Uani 1 1 d .
H3 H 0.2744 0.3364 0.2776 0.013 Uiso 1 1 calc R
C4 C 0.1912(6) 0.1418(5) 0.3117(5) 0.0134(10) Uani 1 1 d .
H4 H 0.1538 0.1763 0.3878 0.016 Uiso 1 1 calc R
C5 C 0.1724(6) -0.0052(5) 0.2616(5) 0.0136(10) Uani 1 1 d .
H5 H 0.1193 -0.0700 0.3024 0.016 Uiso 1 1 calc R
C6 C 0.3095(6) 0.0356(5) 0.0938(5) 0.0097(9) Uani 1 1 d .
H6 H 0.3515 -0.0011 0.0216 0.012 Uiso 1 1 calc R
C7 C 0.2965(6) 1.0191(5) 0.6662(5) 0.0093(9) Uani 1 1 d .
C8 C 0.2832(5) 0.8585(5) 0.6210(5) 0.0077(9) Uani 1 1 d .
C9 C 0.1921(5) 0.7591(5) 0.6741(5) 0.0092(9) Uani 1 1 d .
H9 H 0.1323 0.7890 0.7346 0.011 Uiso 1 1 calc R
C10 C 0.1935(5) 0.6152(5) 0.6340(5) 0.0088(9) Uani 1 1 d .
H10 H 0.1338 0.5473 0.6678 0.011 Uiso 1 1 calc R
C11 C 0.2821(6) 0.5715(5) 0.5448(5) 0.0082(9) Uani 1 1 d .
H11 H 0.2842 0.4748 0.5198 0.010 Uiso 1 1 calc R
C12 C 0.3690(5) 0.8107(5) 0.5303(5) 0.0070(9) Uani 1 1 d .
H12 H 0.4291 0.8763 0.4944 0.008 Uiso 1 1 calc R
C13 C -0.0122(5) 0.5069(4) 0.0755(5) 0.0060(9) Uani 1 1 d .
O1 O 0.2089(4) -0.1967(3) 0.1071(4) 0.0132(7) Uani 1 1 d .
O2 O 0.4920(4) 0.2320(3) -0.0116(4) 0.0107(7) Uani 1 1 d .
O3 O 0.4206(4) 0.4167(3) 0.1077(3) 0.0106(7) Uani 1 1 d .
O4 O 0.4548(4) 0.6271(3) 0.4090(3) 0.0084(6) Uani 1 1 d U
O5 O 0.4394(4) 1.1057(3) 0.6798(3) 0.0085(6) Uani 1 1 d .
O6 O 0.1680(4) 1.0531(3) 0.6898(4) 0.0183(8) Uani 1 1 d .
O7 O -0.1692(4) 0.4741(3) 0.0693(3) 0.0082(6) Uani 1 1 d .
O8 O 0.1258(4) 0.5467(3) 0.1906(3) 0.0086(7) Uani 1 1 d .
O9 O 0.7110(4) 0.6597(3) 0.2539(3) 0.0098(7) Uani 1 1 d .
H9A H 0.7330 0.5982 0.1938 0.015 Uiso 1 1 d R
H9B H 0.7735 0.7447 0.2660 0.015 Uiso 1 1 d R

loop_
_atom_site_aniso_label
_atom_site_aniso_U_11
_atom_site_aniso_U_22
_atom_site_aniso_U_33
_atom_site_aniso_U_23
_atom_site_aniso_U_13
_atom_site_aniso_U_12
Tb1 0.00504(12) 0.00580(13) 0.00552(12) 0.00223(9) 0.00338(9) 0.00146(9)
N1 0.0087(18) 0.0087(19) 0.016(2) 0.0059(17) 0.0037(16) 0.0044(16)
N2 0.0059(17) 0.0114(19) 0.0041(18) 0.0038(15) 0.0007(14) 0.0036(15)
C1 0.0043(15) 0.0084(16) 0.0055(16) 0.0028(13) 0.0006(12) 0.0026(13)
C2 0.007(2) 0.013(2) 0.004(2) 0.0039(18) 0.0032(17) 0.0033(18)
C3 0.007(2) 0.010(2) 0.012(2) 0.0017(19) 0.0010(18) 0.0008(18)
C4 0.014(2) 0.022(3) 0.012(2) 0.008(2) 0.011(2) 0.009(2)
C5 0.010(2) 0.019(3) 0.019(3) 0.013(2) 0.009(2) 0.0048(19)
C6 0.008(2) 0.013(2) 0.010(2) 0.0060(19) 0.0031(18) 0.0042(18)
C7 0.014(2) 0.011(2) 0.005(2) 0.0011(19) 0.0067(18) 0.0036(19)
C8 0.0035(19) 0.012(2) 0.007(2) 0.0035(19) 0.0010(17) 0.0026(18)
C9 0.006(2) 0.013(2) 0.009(2) 0.0017(19) 0.0030(18) 0.0029(18)
C10 0.007(2) 0.013(2) 0.009(2) 0.0057(19) 0.0035(18) 0.0041(18)
C11 0.011(2) 0.008(2) 0.004(2) 0.0021(18) 0.0015(18) 0.0024(18)
C12 0.006(2) 0.007(2) 0.006(2) 0.0019(18) 0.0022(17) -0.0009(17)
C13 0.009(2) 0.004(2) 0.006(2) -0.0002(17) 0.0039(18) 0.0020(17)
O1 0.0101(15) 0.0030(15) 0.0259(19) 0.0032(14) 0.0054(14) 0.0035(13)
O2 0.0111(15) 0.0130(16) 0.0136(17) 0.0051(14) 0.0097(13) 0.0057(13)
O3 0.0107(15) 0.0098(16) 0.0126(17) 0.0037(14) 0.0057(13) 0.0029(13)
O4 0.0084(12) 0.0127(13) 0.0071(13) 0.0025(11) 0.0062(10) 0.0038(10)
O5 0.0088(15) 0.0082(16) 0.0116(16) 0.0033(13) 0.0075(13) 0.0027(13)
O6 0.0135(16) 0.0127(17) 0.033(2) 0.0034(16) 0.0160(16) 0.0047(14)
O7 0.0068(14) 0.0120(16) 0.0069(15) 0.0013(13) 0.0040(12) 0.0037(13)
O8 0.0084(15) 0.0106(16) 0.0062(15) 0.0031(13) 0.0027(13) 0.0000(13)
O9 0.0083(15) 0.0101(16) 0.0101(16) -0.0001(13) 0.0042(13) 0.0023(13)

loop_
_atom_type_symbol
_atom_type_description
_atom_type_scat_dispersion_real
_atom_type_scat_dispersion_imag
_atom_type_scat_source
C C 0.0033 0.0016 'International Tables Vol C Tables 4.2.6.8 and 6.1.1.4'
H H 0.0000 0.0000 'International Tables Vol C Tables 4.2.6.8 and 6.1.1.4'
N N 0.0061 0.0033 'International Tables Vol C Tables 4.2.6.8 and 6.1.1.4'
O O 0.0106 0.0060 'International Tables Vol C Tables 4.2.6.8 and 6.1.1.4'
Tb Tb -0.1723 4.1537 'International Tables Vol C Tables 4.2.6.8 and 6.1.1.4'

loop_
_geom_angle_atom_site_label_1
_geom_angle_atom_site_label_2
_geom_angle_atom_site_label_3
_geom_angle
_geom_angle_site_symmetry_1
_geom_angle_site_symmetry_3
O3 Tb1 O4 84.86(11) . .
O3 Tb1 O2 105.64(11) . 2_665
O4 Tb1 O2 147.01(10) . 2_665
O3 Tb1 O1 143.13(10) . 1_565
O4 Tb1 O1 112.58(11) . 1_565
O2 Tb1 O1 77.76(11) 2_665 1_565
O3 Tb1 O5 143.48(10) . 2_676
O4 Tb1 O5 77.79(11) . 2_676
O2 Tb1 O5 75.55(11) 2_665 2_676
O1 Tb1 O5 73.36(10) 1_565 2_676
O3 Tb1 O7 72.58(10) . 2_565
O4 Tb1 O7 132.80(11) . 2_565
O2 Tb1 O7 79.93(11) 2_665 2_565
O1 Tb1 O7 71.97(10) 1_565 2_565
O5 Tb1 O7 140.90(10) 2_676 2_565
O3 Tb1 O8 85.38(10) . .
O4 Tb1 O8 69.74(10) . .
O2 Tb1 O8 140.93(10) 2_665 .
O1 Tb1 O8 72.06(11) 1_565 .
O5 Tb1 O8 117.22(10) 2_676 .
O7 Tb1 O8 67.63(10) 2_565 .
O3 Tb1 O9 71.68(10) . .
O4 Tb1 O9 77.58(10) . .
O2 Tb1 O9 76.41(11) 2_665 .
O1 Tb1 O9 141.84(11) 1_565 .
O5 Tb1 O9 73.31(10) 2_676 .
O7 Tb1 O9 129.28(10) 2_565 .
O8 Tb1 O9 141.50(10) . .
O1 N1 C5 119.1(4) . .
O1 N1 C6 119.5(4) . .
C5 N1 C6 121.4(4) . .
O4 N2 C11 119.6(4) . .
O4 N2 C12 118.8(4) . .
C11 N2 C12 121.6(4) . .
O3 C1 O2 124.8(4) . .
O3 C1 C2 117.9(4) . .
O2 C1 C2 117.3(4) . .
C6 C2 C3 119.3(4) . .
C6 C2 C1 120.1(4) . .
C3 C2 C1 120.6(4) . .
C4 C3 C2 118.9(4) . .
C4 C3 H3 120.5 . .
C2 C3 H3 120.5 . .
C5 C4 C3 119.7(4) . .
C5 C4 H4 120.1 . .
C3 C4 H4 120.1 . .
N1 C5 C4 120.3(5) . .
N1 C5 H5 119.8 . .
C4 C5 H5 119.8 . .
N1 C6 C2 120.2(4) . .
N1 C6 H6 119.9 . .
C2 C6 H6 119.9 . .
O6 C7 O5 126.7(4) . .
O6 C7 C8 117.0(4) . .
O5 C7 C8 116.3(4) . .
C12 C8 C9 119.6(4) . .
C12 C8 C7 118.7(4) . .
C9 C8 C7 121.6(4) . .
C10 C9 C8 118.2(4) . .
C10 C9 H9 120.9 . .
C8 C9 H9 120.9 . .
C11 C10 C9 120.8(4) . .
C11 C10 H10 119.6 . .
C9 C10 H10 119.6 . .
N2 C11 C10 119.7(4) . .
N2 C11 H11 120.2 . .
C10 C11 H11 120.2 . .
N2 C12 C8 120.1(4) . .
N2 C12 H12 119.9 . .
C8 C12 H12 119.9 . .
O8 C13 O7 126.7(4) . .
O8 C13 C13 117.1(4) . 2_565
O7 C13 C13 116.3(4) . 2_565
N1 O1 Tb1 132.5(2) . 1_545
C1 O2 Tb1 126.3(3) . 2_665
C1 O3 Tb1 175.9(3) . .
N2 O4 Tb1 124.3(2) . .
C7 O5 Tb1 133.3(3) . 2_676
C13 O7 Tb1 118.3(3) . 2_565
C13 O8 Tb1 117.2(3) . .
Tb1 O9 H9A 112.1 . .
Tb1 O9 H9B 109.5 . .
H9A O9 H9B 109.3 . .

loop_
_geom_bond_atom_site_label_1
_geom_bond_atom_site_label_2
_geom_bond_distance
_geom_bond_site_symmetry_2
Tb1 O3 2.318(3) .
Tb1 O4 2.360(3) .
Tb1 O2 2.369(3) 2_665
Tb1 O1 2.374(3) 1_565
Tb1 O5 2.380(3) 2_676
Tb1 O7 2.399(3) 2_565
Tb1 O8 2.417(3) .
Tb1 O9 2.426(3) .
N1 O1 1.322(5) .
N1 C5 1.345(6) .
N1 C6 1.345(6) .
N2 O4 1.334(5) .
N2 C11 1.347(6) .
N2 C12 1.347(5) .
C1 O3 1.254(5) .
C1 O2 1.266(5) .
C1 C2 1.503(6) .
C2 C6 1.388(6) .
C2 C3 1.393(6) .
C3 C4 1.384(7) .
C3 H3 0.9300 .
C4 C5 1.380(7) .
C4 H4 0.9300 .
C5 H5 0.9300 .
C6 H6 0.9300 .
C7 O6 1.251(5) .
C7 O5 1.267(5) .
C7 C8 1.512(6) .
C8 C12 1.377(6) .
C8 C9 1.401(6) .
C9 C10 1.382(6) .
C9 H9 0.9300 .
C10 C11 1.373(6) .
C10 H10 0.9300 .
C11 H11 0.9300 .
C12 H12 0.9300 .
C13 O8 1.256(5) .
C13 O7 1.259(5) .
C13 C13 1.552(9) 2_565
O1 Tb1 2.374(3) 1_545
O2 Tb1 2.369(3) 2_665
O5 Tb1 2.380(3) 2_676
O7 Tb1 2.399(3) 2_565
O9 H9A 0.8461 .
O9 H9B 0.8528 .

loop_
_geom_torsion_atom_site_label_1
_geom_torsion_atom_site_label_2
_geom_torsion_atom_site_label_3
_geom_torsion_atom_site_label_4
_geom_torsion
_geom_torsion_site_symmetry_1
_geom_torsion_site_symmetry_4
O3 C1 C2 C6 173.9(4) . .
O2 C1 C2 C6 -6.6(6) . .
O3 C1 C2 C3 -7.7(6) . .
O2 C1 C2 C3 171.8(4) . .
C6 C2 C3 C4 1.9(6) . .
C1 C2 C3 C4 -176.5(4) . .
C2 C3 C4 C5 -3.0(6) . .
O1 N1 C5 C4 -179.2(4) . .
C6 N1 C5 C4 0.6(7) . .
C3 C4 C5 N1 1.7(7) . .
O1 N1 C6 C2 178.1(3) . .
C5 N1 C6 C2 -1.7(6) . .
C3 C2 C6 N1 0.4(6) . .
C1 C2 C6 N1 178.8(4) . .
O6 C7 C8 C12 150.0(4) . .
O5 C7 C8 C12 -31.8(6) . .
O6 C7 C8 C9 -32.7(6) . .
O5 C7 C8 C9 145.6(4) . .
C12 C8 C9 C10 0.7(6) . .
C7 C8 C9 C10 -176.7(4) . .
C8 C9 C10 C11 0.1(6) . .
O4 N2 C11 C10 178.8(4) . .
C12 N2 C11 C10 1.5(6) . .
C9 C10 C11 N2 -1.2(6) . .
O4 N2 C12 C8 -178.1(4) . .
C11 N2 C12 C8 -0.7(6) . .
C9 C8 C12 N2 -0.4(6) . .
C7 C8 C12 N2 177.0(4) . .
C5 N1 O1 Tb1 -97.6(4) . 1_545
C6 N1 O1 Tb1 82.6(5) . 1_545
O3 C1 O2 Tb1 -12.6(6) . 2_665
C2 C1 O2 Tb1 167.9(3) . 2_665
O2 C1 O3 Tb1 134(4) . .
C2 C1 O3 Tb1 -46(4) . .
O4 Tb1 O3 C1 87(4) . .
O2 Tb1 O3 C1 -125(4) 2_665 .
O1 Tb1 O3 C1 -34(4) 1_565 .
O5 Tb1 O3 C1 149(4) 2_676 .
O7 Tb1 O3 C1 -51(4) 2_565 .
O8 Tb1 O3 C1 17(4) . .
O9 Tb1 O3 C1 166(4) . .
C11 N2 O4 Tb1 123.0(3) . .
C12 N2 O4 Tb1 -59.6(4) . .
O3 Tb1 O4 N2 -135.4(3) . .
O2 Tb1 O4 N2 113.6(3) 2_665 .
O1 Tb1 O4 N2 10.9(3) 1_565 .
O5 Tb1 O4 N2 76.9(3) 2_676 .
O7 Tb1 O4 N2 -75.0(3) 2_565 .
O8 Tb1 O4 N2 -48.5(3) . .
O9 Tb1 O4 N2 152.2(3) . .
O6 C7 O5 Tb1 28.2(7) . 2_676
C8 C7 O5 Tb1 -149.9(3) . 2_676
O8 C13 O7 Tb1 -165.0(3) . 2_565
C13 C13 O7 Tb1 13.6(6) 2_565 2_565
O7 C13 O8 Tb1 -166.2(3) . .
C13 C13 O8 Tb1 15.3(6) 2_565 .
O3 Tb1 O8 C13 -88.9(3) . .
O4 Tb1 O8 C13 -175.1(3) . .
O2 Tb1 O8 C13 20.4(4) 2_665 .
O1 Tb1 O8 C13 61.6(3) 1_565 .
O5 Tb1 O8 C13 121.2(3) 2_676 .
O7 Tb1 O8 C13 -15.8(3) 2_565 .
O9 Tb1 O8 C13 -141.4(3) . .
